data_7050475
loop_
_publ_author_name
'Bian, Yongzhong'
'Wang, Daqi'
'Wang, Rongming'
'Weng, Linhong'
'Dou, Jianmin'
'Zhao, Dongyuan'
'Ng, Dennis K. P.'
'Jiang, Jianzhuang'

_publ_section_title
;
 Structural studies of the whole series of lanthanide double-decker
 compounds with mixed 2,3-naphthalocyaninato and octaethylporphyrinato
 ligands
;
_journal_issue 5
_journal_name_full 'New Journal of Chemistry'
_journal_page_first 844
_journal_paper_doi 10.1039/b209882m
_journal_volume 27
_journal_year 2003
_chemical_formula_sum 'C84 H68 Dy N12'
_chemical_formula_weight 1408.00
_chemical_name_systematic
; 
? 
;
_space_group_IT_number 62
_symmetry_cell_setting orthorhombic
_symmetry_space_group_name_Hall '-P 2ac 2n'
_symmetry_space_group_name_H-M 'P n m a'
_atom_sites_solution_hydrogens geom
_atom_sites_solution_primary direct
_atom_sites_solution_secondary difmap
_audit_creation_method SHELXL-97
_cell_angle_alpha 90.00
_cell_angle_beta 90.00
_cell_angle_gamma 90.00
_cell_formula_units_Z 4
_cell_length_a 28.589(13)
_cell_length_b 26.655(13)
_cell_length_c 10.922(5)
_cell_measurement_reflns_used 1164
_cell_measurement_temperature 298(2)
_cell_measurement_theta_max 15.465
_cell_measurement_theta_min 2.347
_cell_volume 8323(7)
_computing_cell_refinement 'Bruker SMART'
_computing_data_collection 'Bruker SMART'
_computing_data_reduction 'Bruker SHELXTL'
_computing_molecular_graphics 'Bruker SHELXTL'
_computing_publication_material 'Bruker SHELXTL'
_computing_structure_refinement 'SHELXL-97 (Sheldrick, 1997)'
_computing_structure_solution 'SHELXS-97 (Sheldrick, 1990)'
_diffrn_ambient_temperature 298(2)
_diffrn_measured_fraction_theta_full 0.909
_diffrn_measured_fraction_theta_max 0.909
_diffrn_measurement_device_type 'CCD area detector'
_diffrn_measurement_method 'phi and omega scans'
_diffrn_radiation_monochromator graphite
_diffrn_radiation_source 'fine-focus sealed tube'
_diffrn_radiation_type MoK\a
_diffrn_radiation_wavelength 0.71073
_diffrn_reflns_av_R_equivalents 0.3429
_diffrn_reflns_av_sigmaI/netI 0.3976
_diffrn_reflns_limit_h_max 31
_diffrn_reflns_limit_h_min -31
_diffrn_reflns_limit_k_max 29
_diffrn_reflns_limit_k_min -21
_diffrn_reflns_limit_l_max 12
_diffrn_reflns_limit_l_min -11
_diffrn_reflns_number 33102
_diffrn_reflns_theta_full 23.41
_diffrn_reflns_theta_max 23.41
_diffrn_reflns_theta_min 3.28
_exptl_absorpt_coefficient_mu 0.944
_exptl_absorpt_correction_T_max 0.9632
_exptl_absorpt_correction_T_min 0.7649
_exptl_absorpt_correction_type multi-scan
_exptl_absorpt_process_details sadabs
_exptl_crystal_density_diffrn 1.124
_exptl_crystal_density_method 'not measured'
_exptl_crystal_F_000 2888
_exptl_crystal_size_max 0.30
_exptl_crystal_size_mid 0.15
_exptl_crystal_size_min 0.04
_refine_diff_density_max 0.959
_refine_diff_density_min -0.378
_refine_diff_density_rms 0.064
_refine_ls_extinction_method none
_refine_ls_goodness_of_fit_ref 0.701
_refine_ls_hydrogen_treatment mixed
_refine_ls_matrix_type full
_refine_ls_number_parameters 445
_refine_ls_number_reflns 5676
_refine_ls_number_restraints 0
_refine_ls_restrained_S_all 0.701
_refine_ls_R_factor_all 0.2334
_refine_ls_R_factor_gt 0.0475
_refine_ls_shift/su_max 0.001
_refine_ls_shift/su_mean 0.000
_refine_ls_structure_factor_coef Fsqd
_refine_ls_weighting_details 'calc w=1/[\s^2^(Fo^2^)+(0.0000P)^2^+0.0000P] where P=(Fo^2^+2Fc^2^)/3'
_refine_ls_weighting_scheme calc
_refine_ls_wR_factor_gt 0.0552
_refine_ls_wR_factor_ref 0.1017
_reflns_number_gt 1647
_reflns_number_total 5676
_reflns_threshold_expression >2sigma(I)
_cod_data_source_file b209882m.txt
_cod_data_source_block 020405c
_cod_depositor_comments
;
The following automatic conversions were performed:
'_symmetry_cell_setting' value 'Orthorhombic' changed to 'orthorhombic'
according to '/home/saulius/struct/CIF-dictionaries/cif_core.dic'
dictionary named 'cif_core.dic' version 2.4.1 from 2010-06-29.

Automatic conversion script
Id: cif_fix_enum 1527 2010-12-29 10:47:43Z saulius 
;
_cod_original_sg_symbol_H-M Pnma
_cod_database_code 7050475

loop_
_symmetry_equiv_pos_as_xyz
'x, y, z'
'-x+1/2, -y, z+1/2'
'-x, y+1/2, -z'
'x+1/2, -y+1/2, -z+1/2'
'-x, -y, -z'
'x-1/2, y, -z-1/2'
'x, -y-1/2, z'
'-x-1/2, y-1/2, z-1/2'

loop_
_atom_site_label
_atom_site_type_symbol
_atom_site_fract_x
_atom_site_fract_y
_atom_site_fract_z
_atom_site_U_iso_or_equiv
_atom_site_adp_type
_atom_site_occupancy
_atom_site_symmetry_multiplicity
_atom_site_calc_flag
_atom_site_refinement_flags
_atom_site_disorder_assembly
_atom_site_disorder_group
Dy1 Dy 0.02784(2) 0.2500 0.69738(7) 0.0501(3) Uani 1 2 d S . .
N1 N 0.0229(4) 0.2500 0.9165(7) 0.021(2) Uani 1 2 d S . .
N2 N 0.0181(3) 0.1613(3) 0.9658(7) 0.052(2) Uani 1 1 d . . .
N3 N 0.0648(3) 0.1762(3) 0.7877(8) 0.057(2) Uani 1 1 d . . .
N4 N 0.1280(3) 0.1588(3) 0.6369(7) 0.054(2) Uani 1 1 d . . .
N5 N 0.1125(4) 0.2500 0.6466(9) 0.053(3) Uani 1 2 d S . .
N6 N 0.0309(3) 0.1953(3) 0.5190(6) 0.048(2) Uani 1 1 d . . .
N7 N -0.0388(3) 0.1951(3) 0.7182(7) 0.051(2) Uani 1 1 d . . .
C1 C 0.0069(3) 0.2086(4) 0.9877(8) 0.043(3) Uani 1 1 d . . .
C2 C -0.0164(3) 0.2230(3) 1.1007(9) 0.051(3) Uani 1 1 d . . .
C3 C -0.0356(3) 0.1958(3) 1.1958(10) 0.054(3) Uani 1 1 d . . .
C4 C -0.0560(3) 0.2236(3) 1.2949(11) 0.058(3) Uani 1 1 d . . .
C5 C -0.0797(4) 0.1958(5) 1.3889(10) 0.077(4) Uani 1 1 d . . .
C6 C -0.1022(4) 0.2237(4) 1.4814(11) 0.085(5) Uani 1 1 d . . .
C7 C 0.0470(4) 0.1447(5) 0.8737(10) 0.068(4) Uani 1 1 d . . .
C8 C 0.0644(4) 0.0956(5) 0.8680(10) 0.051(3) Uani 1 1 d . . .
C9 C 0.0558(4) 0.0518(5) 0.9333(10) 0.065(3) Uani 1 1 d . . .
C10 C 0.0778(4) 0.0079(5) 0.9021(10) 0.056(3) Uani 1 1 d . . .
C11 C 0.0691(4) -0.0372(5) 0.9667(12) 0.086(4) Uani 1 1 d . . .
C12 C 0.0888(5) -0.0834(6) 0.9191(13) 0.089(5) Uani 1 1 d . . .
C13 C 0.1190(4) -0.0858(5) 0.8203(15) 0.094(4) Uani 1 1 d . . .
C14 C 0.1300(4) -0.0403(5) 0.7635(11) 0.081(4) Uani 1 1 d . . .
C15 C 0.1084(4) 0.0062(4) 0.8064(13) 0.065(3) Uani 1 1 d . . .
C16 C 0.1186(4) 0.0518(4) 0.7305(11) 0.075(4) Uani 1 1 d . . .
C17 C 0.0928(4) 0.0946(4) 0.7685(9) 0.061(3) Uani 1 1 d . . .
C18 C 0.0975(3) 0.1465(4) 0.7211(10) 0.050(3) Uani 1 1 d . . .
C19 C 0.1366(3) 0.2089(4) 0.6172(9) 0.050(3) Uani 1 1 d . . .
C20 C 0.1771(4) 0.2229(4) 0.5463(9) 0.063(3) Uani 1 1 d . . .
C21 C 0.2114(4) 0.1945(5) 0.4829(11) 0.083(4) Uani 1 1 d . . .
C22 C 0.2464(3) 0.2239(4) 0.4206(9) 0.056(3) Uani 1 1 d . . .
C23 C 0.2829(4) 0.1934(5) 0.3595(11) 0.086(4) Uani 1 1 d . . .
C24 C 0.3180(5) 0.2207(4) 0.3043(16) 0.135(5) Uani 1 1 d . . .
C25 C 0.0697(5) 0.2500 0.3777(11) 0.057(4) Uani 1 2 d S . .
C26 C 0.0569(4) 0.2033(5) 0.4167(10) 0.061(3) Uani 1 1 d . . .
C27 C 0.0658(4) 0.1545(5) 0.3572(10) 0.069(4) Uani 1 1 d . . .
C28 C 0.0443(4) 0.1183(4) 0.4246(10) 0.059(3) Uani 1 1 d . . .
C29 C 0.0208(4) 0.1426(4) 0.5246(10) 0.063(3) Uani 1 1 d . . .
C30 C -0.0094(4) 0.1197(4) 0.6063(10) 0.057(3) Uani 1 1 d . . .
C31 C -0.0386(4) 0.1452(4) 0.6933(11) 0.052(3) Uani 1 1 d . . .
C32 C -0.0805(4) 0.1203(4) 0.7410(10) 0.065(3) Uani 1 1 d . . .
C33 C -0.1038(4) 0.1563(4) 0.8075(11) 0.066(3) Uani 1 1 d . . .
C34 C -0.0786(3) 0.2023(4) 0.7891(11) 0.055(3) Uani 1 1 d . . .
C35 C -0.0941(4) 0.2500 0.8271(12) 0.043(4) Uani 1 2 d S . .
C36 C 0.0918(5) 0.1502(5) 0.2344(13) 0.117(5) Uani 1 1 d . . .
C37 C 0.1413(8) 0.1379(9) 0.2532(16) 0.240(10) Uani 1 1 d . . .
C38 C 0.0438(5) 0.0636(4) 0.4059(11) 0.083(4) Uani 1 1 d . . .
C39 C 0.0003(4) 0.0464(5) 0.3333(11) 0.104(5) Uani 1 1 d . . .
C40 C -0.0924(4) 0.0655(4) 0.7223(11) 0.082(4) Uani 1 1 d . . .
C41 C -0.1192(4) 0.0592(5) 0.5962(12) 0.101(5) Uani 1 1 d . . .
C42 C -0.1496(4) 0.1516(5) 0.8688(10) 0.088(4) Uani 1 1 d . . .
C43 C -0.1919(4) 0.1709(5) 0.7815(12) 0.106(4) Uani 1 1 d . . .

loop_
_atom_site_aniso_label
_atom_site_aniso_U_11
_atom_site_aniso_U_22
_atom_site_aniso_U_33
_atom_site_aniso_U_23
_atom_site_aniso_U_13
_atom_site_aniso_U_12
Dy1 0.0470(4) 0.0535(5) 0.0497(4) 0.000 0.0027(5) 0.000
N1 0.048(7) 0.000(5) 0.016(5) 0.000 -0.013(6) 0.000
N2 0.066(7) 0.041(6) 0.050(6) 0.002(5) 0.012(5) 0.004(5)
N3 0.050(6) 0.076(7) 0.045(6) -0.011(6) 0.007(5) -0.012(5)
N4 0.045(6) 0.043(6) 0.075(6) 0.007(5) 0.028(5) -0.002(5)
N5 0.057(9) 0.060(10) 0.042(8) 0.000 -0.001(6) 0.000
N6 0.046(5) 0.060(6) 0.037(5) 0.004(5) -0.001(5) 0.009(6)
N7 0.066(6) 0.042(5) 0.045(5) 0.008(5) 0.003(5) 0.006(5)
C1 0.046(7) 0.048(8) 0.034(6) 0.015(6) 0.011(5) 0.001(6)
C2 0.044(7) 0.057(7) 0.052(7) -0.002(5) -0.005(5) 0.009(5)
C3 0.034(6) 0.085(8) 0.042(6) 0.024(7) -0.002(6) 0.002(6)
C4 0.049(6) 0.076(8) 0.049(6) -0.012(7) -0.022(6) 0.004(5)
C5 0.072(9) 0.134(13) 0.024(6) 0.003(7) -0.007(6) -0.019(9)
C6 0.054(8) 0.118(14) 0.084(9) 0.013(8) -0.019(7) 0.003(7)
C7 0.075(10) 0.086(12) 0.043(8) -0.003(8) 0.003(7) -0.007(8)
C8 0.050(8) 0.045(8) 0.058(8) -0.009(7) 0.006(6) 0.004(7)
C9 0.087(9) 0.056(9) 0.051(8) 0.009(7) -0.010(7) 0.002(8)
C10 0.076(9) 0.060(10) 0.032(7) 0.008(7) 0.013(6) -0.007(8)
C11 0.094(10) 0.050(9) 0.113(12) -0.004(9) -0.035(9) -0.004(8)
C12 0.098(12) 0.105(13) 0.064(9) 0.005(10) -0.028(8) -0.039(10)
C13 0.086(10) 0.087(11) 0.109(12) 0.023(12) -0.039(10) -0.021(9)
C14 0.086(9) 0.054(9) 0.103(11) 0.002(8) -0.044(7) -0.002(8)
C15 0.087(9) 0.039(7) 0.069(8) -0.003(9) -0.032(9) 0.012(6)
C16 0.066(8) 0.049(8) 0.110(11) 0.004(8) 0.001(7) 0.004(7)
C17 0.064(8) 0.056(9) 0.061(8) -0.013(7) 0.022(6) -0.004(7)
C18 0.035(7) 0.032(7) 0.083(9) 0.006(7) 0.015(6) 0.014(6)
C19 0.031(7) 0.065(9) 0.054(7) 0.004(7) 0.018(5) 0.023(6)
C20 0.073(8) 0.066(9) 0.049(7) -0.001(6) 0.010(6) 0.011(6)
C21 0.049(8) 0.119(12) 0.081(9) 0.018(8) 0.008(7) 0.011(8)
C22 0.030(6) 0.072(9) 0.065(7) 0.005(6) 0.017(6) 0.017(5)
C23 0.075(9) 0.106(12) 0.077(9) 0.020(8) 0.032(7) 0.001(9)
C24 0.170(14) 0.090(11) 0.146(12) -0.009(11) 0.016(13) 0.017(9)
C25 0.092(13) 0.050(12) 0.028(9) 0.000 0.015(8) 0.000
C26 0.074(9) 0.062(9) 0.045(7) -0.005(7) 0.008(7) -0.027(7)
C27 0.089(9) 0.067(10) 0.049(8) -0.011(7) 0.034(7) 0.005(7)
C28 0.086(10) 0.047(8) 0.045(7) -0.004(7) -0.013(6) 0.003(7)
C29 0.080(10) 0.046(8) 0.062(8) -0.022(7) -0.017(8) 0.016(8)
C30 0.048(8) 0.063(9) 0.060(8) 0.006(7) 0.000(6) -0.023(6)
C31 0.061(8) 0.037(7) 0.058(7) -0.001(7) -0.006(7) -0.011(6)
C32 0.051(8) 0.059(9) 0.085(10) 0.021(7) -0.005(6) 0.020(7)
C33 0.047(7) 0.088(10) 0.062(7) -0.014(9) 0.012(7) -0.010(7)
C34 0.045(6) 0.046(7) 0.074(8) 0.021(8) 0.016(7) -0.025(6)
C35 0.052(9) 0.036(9) 0.040(10) 0.000 0.027(8) 0.000
C36 0.128(13) 0.091(10) 0.131(13) 0.030(9) 0.074(11) 0.044(9)
C37 0.147(16) 0.43(3) 0.143(18) 0.006(17) -0.010(13) 0.040(19)
C38 0.129(13) 0.046(8) 0.073(9) -0.019(7) -0.015(8) -0.002(8)
C39 0.091(9) 0.109(12) 0.113(12) -0.007(10) -0.005(9) 0.035(8)
C40 0.097(9) 0.051(8) 0.098(11) 0.009(8) -0.009(8) -0.028(7)
C41 0.089(11) 0.098(12) 0.117(11) -0.028(9) -0.012(8) -0.015(9)
C42 0.078(10) 0.103(11) 0.083(9) 0.012(8) 0.022(8) -0.039(8)
C43 0.084(9) 0.145(12) 0.090(10) -0.007(10) 0.007(8) 0.023(8)

loop_
_atom_type_symbol
_atom_type_description
_atom_type_scat_dispersion_real
_atom_type_scat_dispersion_imag
_atom_type_scat_source
C C 0.0033 0.0016 'International Tables Vol C Tables 4.2.6.8 and 6.1.1.4'
H H 0.0000 0.0000 'International Tables Vol C Tables 4.2.6.8 and 6.1.1.4'
N N 0.0061 0.0033 'International Tables Vol C Tables 4.2.6.8 and 6.1.1.4'
Dy Dy -0.1892 4.4098 'International Tables Vol C Tables 4.2.6.8 and 6.1.1.4'

loop_
_geom_angle_atom_site_label_1
_geom_angle_atom_site_label_2
_geom_angle_atom_site_label_3
_geom_angle
_geom_angle_site_symmetry_1
_geom_angle_site_symmetry_3
_geom_angle_publ_flag
N1 Dy1 N7 81.9(3) . . ?
N1 Dy1 N7 81.9(3) . 7_565 ?
N7 Dy1 N7 74.7(4) . 7_565 ?
N1 Dy1 N6 143.21(19) . . ?
N7 Dy1 N6 74.9(3) . . ?
N7 Dy1 N6 117.8(3) 7_565 . ?
N1 Dy1 N6 143.21(19) . 7_565 ?
N7 Dy1 N6 117.8(3) . 7_565 ?
N7 Dy1 N6 74.9(3) 7_565 7_565 ?
N6 Dy1 N6 73.6(4) . 7_565 ?
N1 Dy1 N3 67.8(2) . 7_565 ?
N7 Dy1 N3 142.4(3) . 7_565 ?
N7 Dy1 N3 79.3(3) 7_565 7_565 ?
N6 Dy1 N3 142.2(3) . 7_565 ?
N6 Dy1 N3 79.9(3) 7_565 7_565 ?
N1 Dy1 N3 67.8(2) . . ?
N7 Dy1 N3 79.3(3) . . ?
N7 Dy1 N3 142.4(3) 7_565 . ?
N6 Dy1 N3 79.9(3) . . ?
N6 Dy1 N3 142.2(3) 7_565 . ?
N3 Dy1 N3 107.4(3) 7_565 . ?
N1 Dy1 N5 106.3(3) . . ?
N7 Dy1 N5 142.22(19) . . ?
N7 Dy1 N5 142.22(19) 7_565 . ?
N6 Dy1 N5 77.7(3) . . ?
N6 Dy1 N5 77.7(3) 7_565 . ?
N3 Dy1 N5 70.7(2) 7_565 . ?
N3 Dy1 N5 70.7(2) . . ?
C1 N1 C1 101.5(11) . 7_565 ?
C1 N1 Dy1 124.3(5) . . ?
C1 N1 Dy1 124.3(5) 7_565 . ?
C1 N2 C7 125.8(9) . . ?
C7 N3 C18 104.8(10) . . ?
C7 N3 Dy1 128.0(8) . . ?
C18 N3 Dy1 121.7(7) . . ?
C18 N4 C19 118.2(9) . . ?
C19 N5 C19 110.6(13) . 7_565 ?
C19 N5 Dy1 123.8(7) . . ?
C19 N5 Dy1 123.8(7) 7_565 . ?
C26 N6 C29 107.4(9) . . ?
C26 N6 Dy1 125.7(7) . . ?
C29 N6 Dy1 123.0(6) . . ?
C31 N7 C34 104.6(9) . . ?
C31 N7 Dy1 124.9(7) . . ?
C34 N7 Dy1 127.9(6) . . ?
N2 C1 N1 124.2(8) . . ?
N2 C1 C2 121.0(9) . . ?
N1 C1 C2 114.0(9) . . ?
C3 C2 C2 121.7(6) . 7_565 ?
C3 C2 C1 133.1(9) . . ?
C2 C2 C1 105.3(5) 7_565 . ?
C2 C3 C4 117.3(9) . . ?
C4 C4 C5 121.0(7) 7_565 . ?
C4 C4 C3 121.0(5) 7_565 . ?
C5 C4 C3 117.7(9) . . ?
C6 C5 C4 117.2(12) . . ?
C6 C6 C5 121.8(7) 7_565 . ?
N3 C7 N2 122.1(12) . . ?
N3 C7 C8 114.4(11) . . ?
N2 C7 C8 123.2(11) . . ?
C17 C8 C9 120.0(12) . . ?
C17 C8 C7 105.4(12) . . ?
C9 C8 C7 134.4(12) . . ?
C10 C9 C8 120.5(11) . . ?
C15 C10 C9 120.9(12) . . ?
C15 C10 C11 117.8(12) . . ?
C9 C10 C11 121.3(12) . . ?
C10 C11 C12 118.3(12) . . ?
C13 C12 C11 124.2(14) . . ?
C12 C13 C14 116.5(14) . . ?
C13 C14 C15 119.9(13) . . ?
C10 C15 C14 122.9(12) . . ?
C10 C15 C16 121.5(11) . . ?
C14 C15 C16 115.3(12) . . ?
C17 C16 C15 112.8(10) . . ?
C8 C17 C16 124.1(12) . . ?
C8 C17 C18 108.4(11) . . ?
C16 C17 C18 126.9(10) . . ?
N4 C18 N3 131.0(10) . . ?
N4 C18 C17 122.7(10) . . ?
N3 C18 C17 106.3(9) . . ?
N5 C19 N4 132.0(10) . . ?
N5 C19 C20 109.3(11) . . ?
N4 C19 C20 118.6(9) . . ?
C21 C20 C19 132.8(10) . . ?
C21 C20 C20 122.2(7) . 7_565 ?
C19 C20 C20 105.0(6) . 7_565 ?
C20 C21 C22 114.9(11) . . ?
C22 C22 C21 122.9(6) 7_565 . ?
C22 C22 C23 123.3(6) 7_565 . ?
C21 C22 C23 113.9(10) . . ?
C24 C23 C22 114.9(12) . . ?
C23 C24 C24 121.8(8) . 7_565 ?
C26 C25 C26 131.4(15) . 7_565 ?
N6 C26 C25 123.2(12) . . ?
N6 C26 C27 108.5(9) . . ?
C25 C26 C27 128.3(11) . . ?
C28 C27 C26 107.9(9) . . ?
C28 C27 C36 129.7(12) . . ?
C26 C27 C36 122.2(11) . . ?
C27 C28 C29 107.7(10) . . ?
C27 C28 C38 129.1(11) . . ?
C29 C28 C38 123.2(11) . . ?
C30 C29 C28 125.7(11) . . ?
C30 C29 N6 125.8(10) . . ?
C28 C29 N6 108.3(11) . . ?
C29 C30 C31 125.5(10) . . ?
N7 C31 C30 126.8(10) . . ?
N7 C31 C32 111.7(10) . . ?
C30 C31 C32 119.7(10) . . ?
C33 C32 C31 105.6(10) . . ?
C33 C32 C40 129.4(11) . . ?
C31 C32 C40 124.9(10) . . ?
C32 C33 C34 106.1(10) . . ?
C32 C33 C42 127.7(11) . . ?
C34 C33 C42 125.5(11) . . ?
N7 C34 C35 123.3(9) . . ?
N7 C34 C33 111.7(9) . . ?
C35 C34 C33 124.8(10) . . ?
C34 C35 C34 128.9(12) . 7_565 ?
C37 C36 C27 111.2(14) . . ?
C28 C38 C39 111.8(10) . . ?
C32 C40 C41 109.1(9) . . ?
C33 C42 C43 111.6(10) . . ?

loop_
_geom_bond_atom_site_label_1
_geom_bond_atom_site_label_2
_geom_bond_distance
_geom_bond_site_symmetry_2
_geom_bond_publ_flag
Dy1 N1 2.398(8) . ?
Dy1 N7 2.414(8) . ?
Dy1 N7 2.414(8) 7_565 ?
Dy1 N6 2.436(7) . ?
Dy1 N6 2.436(7) 7_565 ?
Dy1 N3 2.441(9) 7_565 ?
Dy1 N3 2.441(9) . ?
Dy1 N5 2.484(12) . ?
N1 C1 1.424(10) . ?
N1 C1 1.424(10) 7_565 ?
N2 C1 1.323(11) . ?
N2 C7 1.375(12) . ?
N3 C7 1.358(12) . ?
N3 C18 1.426(11) . ?
N4 C18 1.310(11) . ?
N4 C19 1.373(12) . ?
N5 C19 1.334(10) . ?
N5 C19 1.334(10) 7_565 ?
N6 C26 1.358(11) . ?
N6 C29 1.436(12) . ?
N7 C31 1.356(9) . ?
N7 C34 1.389(11) . ?
C1 C2 1.454(12) . ?
C2 C3 1.381(11) . ?
C2 C2 1.439(18) 7_565 ?
C3 C4 1.435(12) . ?
C4 C4 1.410(17) 7_565 ?
C4 C5 1.435(13) . ?
C5 C6 1.409(13) . ?
C6 C6 1.40(2) 7_565 ?
C7 C8 1.401(15) . ?
C8 C17 1.357(11) . ?
C8 C9 1.391(14) . ?
C9 C10 1.370(14) . ?
C10 C15 1.363(14) . ?
C10 C11 1.417(14) . ?
C11 C12 1.449(16) . ?
C12 C13 1.383(16) . ?
C13 C14 1.398(14) . ?
C14 C15 1.464(13) . ?
C15 C16 1.499(13) . ?
C16 C17 1.421(12) . ?
C17 C18 1.482(13) . ?
C19 C20 1.443(14) . ?
C20 C21 1.418(13) . ?
C20 C20 1.447(19) 7_565 ?
C21 C22 1.442(13) . ?
C22 C22 1.392(19) 7_565 ?
C22 C23 1.480(13) . ?
C23 C24 1.378(15) . ?
C24 C24 1.56(2) 7_565 ?
C25 C26 1.365(12) . ?
C25 C26 1.365(12) 7_565 ?
C26 C27 1.478(14) . ?
C27 C28 1.360(13) . ?
C27 C36 1.538(13) . ?
C28 C29 1.435(13) . ?
C28 C38 1.474(13) . ?
C29 C30 1.384(13) . ?
C30 C31 1.437(13) . ?
C31 C32 1.464(13) . ?
C32 C33 1.375(12) . ?
C32 C40 1.515(12) . ?
C33 C34 1.438(12) . ?
C33 C42 1.476(13) . ?
C34 C35 1.408(11) . ?
C35 C34 1.408(11) 7_565 ?
C36 C37 1.467(18) . ?
C38 C39 1.544(14) . ?
C40 C41 1.585(15) . ?
C42 C43 1.624(16) . ?
